data_4500848
loop_
_publ_author_name
'Karmakar, Anirban'
'Titi, Hatem M.'
'Goldberg, Israel'

_publ_section_title
;
 Coordination Polymers of
 5-(2-Amino/Acetamido-4-carboxyphenoxy)-benzene-1,3-dioic Acids with
 Transition Metal Ions: Synthesis, Structure, and Catalytic Activity
;
_journal_issue 6
_journal_name_full 'Crystal Growth &amp; Design'
_journal_page_first 2621
_journal_paper_doi 10.1021/cg200350j
_journal_volume 11
_journal_year 2011
_chemical_formula_moiety 'C29 H21 N3 O8 Zn, C4 H9 N O'
_chemical_formula_sum 'C33 H30 N4 O9 Zn'
_chemical_formula_weight 691.98
_chemical_name_systematic
; 
 ? 
;
_space_group_IT_number 2
_symmetry_cell_setting triclinic
_symmetry_space_group_name_Hall '-P 1'
_symmetry_space_group_name_H-M 'P -1'
_atom_sites_solution_hydrogens geom
_atom_sites_solution_primary direct
_atom_sites_solution_secondary difmap
_audit_creation_method SHELXL-97
_cell_angle_alpha 89.0045(17)
_cell_angle_beta 89.3352(19)
_cell_angle_gamma 77.349(2)
_cell_formula_units_Z 2
_cell_length_a 8.6344(4)
_cell_length_b 13.7688(6)
_cell_length_c 15.5455(9)
_cell_measurement_reflns_used 6889
_cell_measurement_temperature 110(2)
_cell_measurement_theta_max 26.52
_cell_measurement_theta_min 2.02
_cell_volume 1802.93(16)
_computing_cell_refinement Denzo
_computing_data_collection 'Collect, Nonius B.V.'
_computing_data_reduction 'Denzo & Scalepack'
_computing_structure_refinement 'SHELXL-97 (Sheldrick, 1997)'
_computing_structure_solution SIR-97
_diffrn_ambient_temperature 110(2)
_diffrn_detector_area_resol_mean 12.8
_diffrn_measured_fraction_theta_full 0.982
_diffrn_measured_fraction_theta_max 0.982
_diffrn_measurement_device_type 'Nonius KappaCCD'
_diffrn_measurement_method '0.5 deg. \f and \w scans'
_diffrn_radiation_monochromator graphite
_diffrn_radiation_source 'fine-focus sealed tube'
_diffrn_radiation_type MoK\a
_diffrn_radiation_wavelength 0.71073
_diffrn_reflns_av_R_equivalents 0.0910
_diffrn_reflns_av_sigmaI/netI 0.0831
_diffrn_reflns_limit_h_max 10
_diffrn_reflns_limit_h_min 0
_diffrn_reflns_limit_k_max 17
_diffrn_reflns_limit_k_min -16
_diffrn_reflns_limit_l_max 19
_diffrn_reflns_limit_l_min -19
_diffrn_reflns_number 22285
_diffrn_reflns_theta_full 26.52
_diffrn_reflns_theta_max 26.52
_diffrn_reflns_theta_min 2.02
_diffrn_standards_number 0
_exptl_absorpt_coefficient_mu 0.735
_exptl_absorpt_correction_T_max 0.9301
_exptl_absorpt_correction_T_min 0.8095
_exptl_absorpt_correction_type multi-scan
_exptl_absorpt_process_details 'Blessing, 1995'
_exptl_crystal_colour colorless
_exptl_crystal_density_diffrn 1.275
_exptl_crystal_density_method 'not measured'
_exptl_crystal_description prism
_exptl_crystal_F_000 716
_exptl_crystal_size_max 0.30
_exptl_crystal_size_mid 0.15
_exptl_crystal_size_min 0.10
_platon_squeeze_details
;
;
_refine_diff_density_max 0.458
_refine_diff_density_min -0.363
_refine_diff_density_rms 0.077
_refine_ls_extinction_method none
_refine_ls_goodness_of_fit_ref 1.032
_refine_ls_hydrogen_treatment mixed
_refine_ls_matrix_type full
_refine_ls_number_parameters 432
_refine_ls_number_reflns 7365
_refine_ls_number_restraints 0
_refine_ls_restrained_S_all 1.032
_refine_ls_R_factor_all 0.0933
_refine_ls_R_factor_gt 0.0620
_refine_ls_shift/su_max 0.001
_refine_ls_shift/su_mean 0.000
_refine_ls_structure_factor_coef Fsqd
_refine_ls_weighting_details 'calc w=1/[\s^2^(Fo^2^)+(0.0461P)^2^+1.6928P] where P=(Fo^2^+2Fc^2^)/3'
_refine_ls_weighting_scheme calc
_refine_ls_wR_factor_gt 0.1187
_refine_ls_wR_factor_ref 0.1287
_reflns_number_gt 5212
_reflns_number_total 7365
_reflns_threshold_expression >2sigma(I)
_cod_data_source_file cg200350j_si_001.cif
_cod_data_source_block 12
_cod_database_code 4500848

loop_
_symmetry_equiv_pos_as_xyz
'x, y, z'
'-x, -y, -z'

loop_
_atom_site_label
_atom_site_type_symbol
_atom_site_fract_x
_atom_site_fract_y
_atom_site_fract_z
_atom_site_U_iso_or_equiv
_atom_site_adp_type
_atom_site_occupancy
_atom_site_symmetry_multiplicity
_atom_site_calc_flag
_atom_site_refinement_flags
Zn1 Zn 0.19869(5) 0.28204(3) 0.67711(3) 0.02357(13) Uani 1 1 d .
O2 O 0.2821(3) 0.39179(17) 0.72166(16) 0.0325(6) Uani 1 1 d .
C3 C 0.4254(5) 0.3905(2) 0.7427(2) 0.0265(8) Uani 1 1 d .
O4 O 0.5279(3) 0.31378(17) 0.75878(17) 0.0356(6) Uani 1 1 d .
C5 C 0.4681(4) 0.4901(2) 0.7483(2) 0.0230(7) Uani 1 1 d .
C6 C 0.6169(4) 0.4958(2) 0.7767(2) 0.0238(7) Uani 1 1 d .
H6 H 0.6896 0.4365 0.7938 0.029 Uiso 1 1 calc R
C7 C 0.6626(4) 0.5860(2) 0.7809(2) 0.0219(7) Uani 1 1 d .
N8 N 0.8147(4) 0.5939(2) 0.80779(19) 0.0267(7) Uani 1 1 d .
H8 H 0.855(5) 0.635(3) 0.783(3) 0.049(13) Uiso 1 1 d .
C9 C 0.9046(5) 0.5336(3) 0.8658(2) 0.0325(9) Uani 1 1 d .
C10 C 1.0654(5) 0.5542(3) 0.8818(3) 0.0421(10) Uani 1 1 d .
H10A H 1.0801 0.5599 0.9438 0.063 Uiso 1 1 calc R
H10B H 1.0736 0.6166 0.8527 0.063 Uiso 1 1 calc R
H10C H 1.1475 0.4995 0.8593 0.063 Uiso 1 1 calc R
O11 O 0.8604(3) 0.46537(19) 0.90459(18) 0.0437(7) Uani 1 1 d .
C12 C 0.5536(4) 0.6723(2) 0.7559(2) 0.0232(7) Uani 1 1 d .
C13 C 0.4052(4) 0.6677(2) 0.7272(2) 0.0282(8) Uani 1 1 d .
H13 H 0.3325 0.7271 0.7104 0.034 Uiso 1 1 calc R
C14 C 0.3609(4) 0.5770(2) 0.7228(2) 0.0273(8) Uani 1 1 d .
H14 H 0.2586 0.5740 0.7027 0.033 Uiso 1 1 calc R
O15 O 0.5952(3) 0.76346(15) 0.76649(14) 0.0259(5) Uani 1 1 d .
C16 C 0.6033(4) 0.8229(2) 0.6949(2) 0.0211(7) Uani 1 1 d .
C17 C 0.5948(4) 0.9234(2) 0.7105(2) 0.0217(7) Uani 1 1 d .
H17 H 0.5710 0.9493 0.7665 0.026 Uiso 1 1 calc R
C18 C 0.6215(4) 0.9848(2) 0.6430(2) 0.0219(7) Uani 1 1 d .
C19 C 0.6177(4) 1.0936(2) 0.6568(2) 0.0246(8) Uani 1 1 d .
O20 O 0.6612(3) 1.14566(16) 0.60263(17) 0.0351(6) Uani 1 1 d .
O21 O 0.5627(3) 1.12461(16) 0.73378(16) 0.0312(6) Uani 1 1 d .
H21 H 0.5593 1.1842 0.7374 0.047 Uiso 1 1 d .
C22 C 0.6552(4) 0.9472(2) 0.5611(2) 0.0240(8) Uani 1 1 d .
H22 H 0.6769 0.9894 0.5157 0.029 Uiso 1 1 calc R
C23 C 0.6573(4) 0.8481(2) 0.5456(2) 0.0234(7) Uani 1 1 d .
C24 C 0.6999(4) 0.8052(2) 0.4587(2) 0.0271(8) Uani 1 1 d .
O25 O 0.7431(3) 0.85565(17) 0.39935(15) 0.0331(6) Uani 1 1 d .
O26 O 0.6975(3) 0.71477(17) 0.44687(16) 0.0322(6) Uani 1 1 d .
C27 C 0.6304(4) 0.7859(2) 0.6132(2) 0.0236(7) Uani 1 1 d .
H27 H 0.6309 0.7180 0.6029 0.028 Uiso 1 1 calc R
N28 N -0.0224(3) 0.36086(19) 0.64028(18) 0.0259(6) Uani 1 1 d .
C29 C -0.1446(4) 0.3172(2) 0.6269(2) 0.0265(8) Uani 1 1 d .
H29 H -0.1363 0.2508 0.6472 0.032 Uiso 1 1 calc R
C30 C -0.2811(4) 0.3638(2) 0.5854(2) 0.0247(8) Uani 1 1 d .
H30 H -0.3644 0.3299 0.5775 0.030 Uiso 1 1 calc R
C31 C -0.2964(4) 0.4620(2) 0.5547(2) 0.0238(7) Uani 1 1 d .
C32 C -0.4348(4) 0.5164(2) 0.5080(2) 0.0249(8) Uani 1 1 d .
H32 H -0.4314 0.5812 0.4870 0.030 Uiso 1 1 calc R
C33 C -0.1696(4) 0.5075(2) 0.5707(2) 0.0261(8) Uani 1 1 d .
H33 H -0.1749 0.5742 0.5520 0.031 Uiso 1 1 calc R
C34 C -0.0381(4) 0.4562(2) 0.6134(2) 0.0269(8) Uani 1 1 d .
H34 H 0.0453 0.4891 0.6245 0.032 Uiso 1 1 calc R
N35 N 0.1401(4) 0.2048(2) 0.78155(18) 0.0266(7) Uani 1 1 d .
C36 C 0.2077(4) 0.1083(2) 0.7974(2) 0.0276(8) Uani 1 1 d .
H36 H 0.2916 0.0760 0.7610 0.033 Uiso 1 1 calc R
C37 C 0.1597(4) 0.0547(3) 0.8646(2) 0.0286(8) Uani 1 1 d .
H37 H 0.2117 -0.0128 0.8745 0.034 Uiso 1 1 calc R
C38 C 0.0347(4) 0.0998(3) 0.9180(2) 0.0290(8) Uani 1 1 d .
C39 C -0.0271(4) 0.0473(3) 0.9887(2) 0.0304(8) Uani 1 1 d .
H39 H -0.1134 0.0842 1.0212 0.037 Uiso 1 1 calc R
C40 C -0.0325(5) 0.1992(3) 0.9019(3) 0.0413(10) Uani 1 1 d .
H40 H -0.1168 0.2333 0.9373 0.050 Uiso 1 1 calc R
C41 C 0.0234(5) 0.2488(3) 0.8342(2) 0.0388(10) Uani 1 1 d .
H41 H -0.0234 0.3172 0.8247 0.047 Uiso 1 1 calc R
C42 C 0.0795(6) 0.9458(3) 0.6496(3) 0.0527(12) Uani 1 1 d .
H42A H 0.0166 0.9884 0.6057 0.079 Uiso 1 1 calc R
H42B H 0.1926 0.9429 0.6391 0.079 Uiso 1 1 calc R
H42C H 0.0496 0.9733 0.7067 0.079 Uiso 1 1 calc R
N43 N 0.0498(4) 0.8469(2) 0.6458(2) 0.0382(8) Uani 1 1 d .
C44 C 0.0847(5) 0.7962(3) 0.5626(3) 0.0444(10) Uani 1 1 d .
H44A H 0.0561 0.7311 0.5661 0.067 Uiso 1 1 calc R
H44B H 0.1981 0.7869 0.5493 0.067 Uiso 1 1 calc R
H44C H 0.0229 0.8368 0.5171 0.067 Uiso 1 1 calc R
C45 C -0.0008(4) 0.7973(3) 0.7110(3) 0.0363(9) Uani 1 1 d .
C46 C -0.0270(5) 0.8474(3) 0.7972(3) 0.0457(11) Uani 1 1 d .
H46A H -0.0917 0.8132 0.8340 0.069 Uiso 1 1 calc R
H46B H -0.0820 0.9171 0.7890 0.069 Uiso 1 1 calc R
H46C H 0.0757 0.8444 0.8245 0.069 Uiso 1 1 calc R
O47 O -0.0208(3) 0.71078(18) 0.70296(17) 0.0363(6) Uani 1 1 d .

loop_
_atom_site_aniso_label
_atom_site_aniso_U_11
_atom_site_aniso_U_22
_atom_site_aniso_U_33
_atom_site_aniso_U_23
_atom_site_aniso_U_13
_atom_site_aniso_U_12
Zn1 0.0291(2) 0.0196(2) 0.0233(2) 0.00071(15) 0.00458(16) -0.00843(16)
O2 0.0378(16) 0.0292(13) 0.0350(15) -0.0023(11) 0.0036(12) -0.0170(12)
C3 0.039(2) 0.0228(18) 0.0209(18) -0.0035(14) 0.0088(16) -0.0126(17)
O4 0.0416(16) 0.0185(12) 0.0474(16) -0.0034(11) 0.0098(13) -0.0085(12)
C5 0.030(2) 0.0183(16) 0.0229(18) -0.0014(13) 0.0082(15) -0.0094(14)
C6 0.030(2) 0.0170(16) 0.0239(18) 0.0004(13) 0.0057(15) -0.0034(14)
C7 0.0237(19) 0.0226(17) 0.0200(17) -0.0027(13) 0.0064(14) -0.0065(14)
N8 0.0319(18) 0.0205(15) 0.0293(17) 0.0043(13) 0.0035(14) -0.0100(13)
C9 0.034(2) 0.0286(19) 0.035(2) 0.0002(16) 0.0024(17) -0.0072(17)
C10 0.038(2) 0.049(2) 0.039(2) 0.0042(19) -0.0020(19) -0.008(2)
O11 0.0550(19) 0.0354(15) 0.0424(17) 0.0100(13) -0.0024(14) -0.0145(14)
C12 0.036(2) 0.0132(15) 0.0227(17) -0.0030(13) 0.0086(15) -0.0103(14)
C13 0.036(2) 0.0182(16) 0.0292(19) 0.0022(14) 0.0076(16) -0.0038(15)
C14 0.032(2) 0.0252(18) 0.0270(19) 0.0035(14) 0.0041(16) -0.0111(16)
O15 0.0408(15) 0.0151(11) 0.0237(12) 0.0033(9) 0.0036(11) -0.0107(10)
C16 0.0252(19) 0.0155(15) 0.0227(17) 0.0030(13) 0.0034(14) -0.0052(14)
C17 0.0232(18) 0.0208(16) 0.0204(17) -0.0005(13) 0.0034(14) -0.0035(14)
C18 0.0194(18) 0.0175(16) 0.0277(18) 0.0004(13) 0.0040(14) -0.0021(13)
C19 0.0252(19) 0.0174(16) 0.031(2) -0.0035(14) 0.0040(16) -0.0041(14)
O20 0.0442(17) 0.0172(12) 0.0447(16) 0.0053(11) 0.0132(13) -0.0098(11)
O21 0.0423(16) 0.0148(11) 0.0382(15) -0.0028(10) 0.0054(12) -0.0099(11)
C22 0.0254(19) 0.0197(16) 0.0267(19) 0.0064(14) 0.0024(15) -0.0050(14)
C23 0.0219(19) 0.0210(16) 0.0274(19) 0.0005(14) 0.0044(15) -0.0052(14)
C24 0.0219(19) 0.0271(18) 0.031(2) 0.0009(15) -0.0005(15) -0.0020(15)
O25 0.0397(16) 0.0305(13) 0.0272(14) 0.0052(11) 0.0094(12) -0.0044(12)
O26 0.0357(15) 0.0291(13) 0.0325(14) -0.0076(11) 0.0064(12) -0.0083(11)
C27 0.0235(19) 0.0140(15) 0.034(2) 0.0022(14) 0.0016(15) -0.0050(14)
N28 0.0307(17) 0.0207(14) 0.0267(16) 0.0025(12) 0.0017(13) -0.0069(13)
C29 0.034(2) 0.0203(17) 0.0259(19) 0.0007(14) 0.0020(16) -0.0080(15)
C30 0.028(2) 0.0227(17) 0.0256(18) -0.0022(14) 0.0059(15) -0.0100(15)
C31 0.029(2) 0.0204(16) 0.0224(17) 0.0010(13) 0.0088(15) -0.0067(15)
C32 0.033(2) 0.0154(16) 0.0274(19) 0.0018(14) 0.0084(16) -0.0078(14)
C33 0.031(2) 0.0193(16) 0.0303(19) 0.0018(14) 0.0038(16) -0.0101(15)
C34 0.028(2) 0.0250(17) 0.031(2) -0.0009(15) 0.0061(16) -0.0128(15)
N35 0.0326(17) 0.0215(14) 0.0263(16) 0.0002(12) 0.0058(13) -0.0075(13)
C36 0.030(2) 0.0238(17) 0.0280(19) 0.0040(14) 0.0028(16) -0.0051(15)
C37 0.030(2) 0.0232(17) 0.031(2) 0.0027(15) 0.0064(16) -0.0034(15)
C38 0.031(2) 0.0293(19) 0.0253(19) 0.0001(15) 0.0055(16) -0.0037(16)
C39 0.031(2) 0.0317(18) 0.0262(19) 0.0020(15) 0.0101(16) -0.0026(16)
C40 0.054(3) 0.028(2) 0.037(2) 0.0058(17) 0.021(2) 0.0010(19)
C41 0.052(3) 0.0225(18) 0.037(2) 0.0011(16) 0.018(2) 0.0017(18)
C42 0.073(3) 0.041(2) 0.053(3) 0.003(2) 0.003(2) -0.032(2)
N43 0.041(2) 0.0381(18) 0.0385(19) 0.0064(15) 0.0038(16) -0.0153(16)
C44 0.045(3) 0.058(3) 0.031(2) 0.0014(19) 0.0075(19) -0.013(2)
C45 0.022(2) 0.045(2) 0.041(2) 0.0049(18) 0.0002(17) -0.0048(18)
C46 0.040(3) 0.060(3) 0.039(2) 0.001(2) 0.005(2) -0.015(2)
O47 0.0339(16) 0.0340(14) 0.0427(16) 0.0073(12) 0.0016(12) -0.0117(12)

loop_
_atom_type_symbol
_atom_type_description
_atom_type_scat_dispersion_real
_atom_type_scat_dispersion_imag
_atom_type_scat_source
C C 0.0033 0.0016 'International Tables Vol C Tables 4.2.6.8 and 6.1.1.4'
H H 0.0000 0.0000 'International Tables Vol C Tables 4.2.6.8 and 6.1.1.4'
O O 0.0106 0.0060 'International Tables Vol C Tables 4.2.6.8 and 6.1.1.4'
N N 0.0061 0.0033 'International Tables Vol C Tables 4.2.6.8 and 6.1.1.4'
Zn Zn 0.2839 1.4301 'International Tables Vol C Tables 4.2.6.8 and 6.1.1.4'

loop_
_geom_angle_atom_site_label_1
_geom_angle_atom_site_label_2
_geom_angle_atom_site_label_3
_geom_angle
_geom_angle_site_symmetry_1
_geom_angle_site_symmetry_3
O2 Zn1 N35 106.65(11) . .
O2 Zn1 N28 98.79(11) . .
N35 Zn1 N28 100.75(11) . .
O2 Zn1 O26 95.24(10) . 2_666
N35 Zn1 O26 150.65(10) . 2_666
N28 Zn1 O26 94.80(10) . 2_666
O2 Zn1 O25 144.50(11) . 2_666
N35 Zn1 O25 91.13(10) . 2_666
N28 Zn1 O25 107.93(10) . 2_666
O26 Zn1 O25 60.26(9) 2_666 2_666
O2 Zn1 C24 122.57(11) . 2_666
N35 Zn1 C24 120.97(11) . 2_666
N28 Zn1 C24 101.68(11) . 2_666
O26 Zn1 C24 30.41(10) 2_666 2_666
O25 Zn1 C24 29.92(9) 2_666 2_666
C3 O2 Zn1 127.5(2) . .
O4 C3 O2 124.7(3) . .
O4 C3 C5 119.3(3) . .
O2 C3 C5 116.0(3) . .
C6 C5 C14 119.5(3) . .
C6 C5 C3 119.7(3) . .
C14 C5 C3 120.8(3) . .
C5 C6 C7 121.5(3) . .
C5 C6 H6 119.2 . .
C7 C6 H6 119.2 . .
C6 C7 C12 118.2(3) . .
C6 C7 N8 122.8(3) . .
C12 C7 N8 119.0(3) . .
C9 N8 C7 125.4(3) . .
C9 N8 H8 118(3) . .
C7 N8 H8 117(3) . .
O11 C9 N8 123.4(4) . .
O11 C9 C10 120.8(3) . .
N8 C9 C10 115.8(3) . .
C9 C10 H10A 109.5 . .
C9 C10 H10B 109.5 . .
H10A C10 H10B 109.5 . .
C9 C10 H10C 109.5 . .
H10A C10 H10C 109.5 . .
H10B C10 H10C 109.5 . .
C13 C12 O15 120.9(3) . .
C13 C12 C7 120.9(3) . .
O15 C12 C7 118.1(3) . .
C12 C13 C14 120.5(3) . .
C12 C13 H13 119.8 . .
C14 C13 H13 119.8 . .
C13 C14 C5 119.4(3) . .
C13 C14 H14 120.3 . .
C5 C14 H14 120.3 . .
C16 O15 C12 118.8(2) . .
C27 C16 O15 123.1(3) . .
C27 C16 C17 120.8(3) . .
O15 C16 C17 116.0(3) . .
C18 C17 C16 118.9(3) . .
C18 C17 H17 120.5 . .
C16 C17 H17 120.5 . .
C22 C18 C17 120.6(3) . .
C22 C18 C19 118.3(3) . .
C17 C18 C19 121.1(3) . .
O20 C19 O21 124.4(3) . .
O20 C19 C18 122.5(3) . .
O21 C19 C18 113.1(3) . .
C19 O21 H21 109.4 . .
C23 C22 C18 120.0(3) . .
C23 C22 H22 120.0 . .
C18 C22 H22 120.0 . .
C22 C23 C27 119.7(3) . .
C22 C23 C24 120.8(3) . .
C27 C23 C24 119.3(3) . .
O25 C24 O26 120.0(3) . .
O25 C24 C23 121.1(3) . .
O26 C24 C23 118.8(3) . .
O25 C24 Zn1 62.28(19) . 2_666
O26 C24 Zn1 57.94(18) . 2_666
C23 C24 Zn1 172.4(2) . 2_666
C24 O25 Zn1 87.8(2) . 2_666
C24 O26 Zn1 91.6(2) . 2_666
C16 C27 C23 119.9(3) . .
C16 C27 H27 120.1 . .
C23 C27 H27 120.1 . .
C29 N28 C34 117.6(3) . .
C29 N28 Zn1 122.7(2) . .
C34 N28 Zn1 118.6(2) . .
N28 C29 C30 123.3(3) . .
N28 C29 H29 118.3 . .
C30 C29 H29 118.3 . .
C29 C30 C31 119.5(3) . .
C29 C30 H30 120.2 . .
C31 C30 H30 120.2 . .
C33 C31 C30 116.6(3) . .
C33 C31 C32 120.0(3) . .
C30 C31 C32 123.4(3) . .
C32 C32 C31 125.9(4) 2_466 .
C32 C32 H32 117.1 2_466 .
C31 C32 H32 117.1 . .
C34 C33 C31 120.2(3) . .
C34 C33 H33 119.9 . .
C31 C33 H33 119.9 . .
N28 C34 C33 122.7(3) . .
N28 C34 H34 118.7 . .
C33 C34 H34 118.7 . .
C41 N35 C36 117.6(3) . .
C41 N35 Zn1 119.4(2) . .
C36 N35 Zn1 122.9(2) . .
N35 C36 C37 122.6(3) . .
N35 C36 H36 118.7 . .
C37 C36 H36 118.7 . .
C36 C37 C38 119.8(3) . .
C36 C37 H37 120.1 . .
C38 C37 H37 120.1 . .
C40 C38 C37 117.2(3) . .
C40 C38 C39 119.5(3) . .
C37 C38 C39 123.3(3) . .
C39 C39 C38 125.6(4) 2_557 .
C39 C39 H39 117.2 2_557 .
C38 C39 H39 117.2 . .
C38 C40 C41 119.8(4) . .
C38 C40 H40 120.1 . .
C41 C40 H40 120.1 . .
N35 C41 C40 123.0(3) . .
N35 C41 H41 118.5 . .
C40 C41 H41 118.5 . .
N43 C42 H42A 109.5 . .
N43 C42 H42B 109.5 . .
H42A C42 H42B 109.5 . .
N43 C42 H42C 109.5 . .
H42A C42 H42C 109.5 . .
H42B C42 H42C 109.5 . .
C45 N43 C42 125.7(4) . .
C45 N43 C44 118.2(3) . .
C42 N43 C44 116.0(3) . .
N43 C44 H44A 109.5 . .
N43 C44 H44B 109.5 . .
H44A C44 H44B 109.5 . .
N43 C44 H44C 109.5 . .
H44A C44 H44C 109.5 . .
H44B C44 H44C 109.5 . .
O47 C45 N43 121.9(4) . .
O47 C45 C46 120.2(3) . .
N43 C45 C46 117.9(4) . .
C45 C46 H46A 109.5 . .
C45 C46 H46B 109.5 . .
H46A C46 H46B 109.5 . .
C45 C46 H46C 109.5 . .
H46A C46 H46C 109.5 . .
H46B C46 H46C 109.5 . .

loop_
_geom_bond_atom_site_label_1
_geom_bond_atom_site_label_2
_geom_bond_distance
_geom_bond_site_symmetry_2
Zn1 O2 1.951(2) .
Zn1 N35 2.044(3) .
Zn1 N28 2.060(3) .
Zn1 O26 2.120(2) 2_666
Zn1 O25 2.215(2) 2_666
Zn1 C24 2.500(4) 2_666
O2 C3 1.280(4) .
C3 O4 1.244(4) .
C3 C5 1.500(4) .
C5 C6 1.382(5) .
C5 C14 1.398(5) .
C6 C7 1.387(4) .
C6 H6 0.9500 .
C7 C12 1.397(5) .
C7 N8 1.410(4) .
N8 C9 1.347(5) .
N8 H8 0.82(4) .
C9 O11 1.234(4) .
C9 C10 1.501(5) .
C10 H10A 0.9800 .
C10 H10B 0.9800 .
C10 H10C 0.9800 .
C12 C13 1.376(5) .
C12 O15 1.392(4) .
C13 C14 1.387(4) .
C13 H13 0.9500 .
C14 H14 0.9500 .
O15 C16 1.380(4) .
C16 C27 1.375(5) .
C16 C17 1.396(4) .
C17 C18 1.385(4) .
C17 H17 0.9500 .
C18 C22 1.386(5) .
C18 C19 1.510(4) .
C19 O20 1.206(4) .
C19 O21 1.324(4) .
O21 H21 0.8180 .
C22 C23 1.386(4) .
C22 H22 0.9500 .
C23 C27 1.394(4) .
C23 C24 1.493(5) .
C24 O25 1.248(4) .
C24 O26 1.266(4) .
C24 Zn1 2.500(4) 2_666
O25 Zn1 2.215(2) 2_666
O26 Zn1 2.120(2) 2_666
C27 H27 0.9500 .
N28 C29 1.343(4) .
N28 C34 1.350(4) .
C29 C30 1.375(5) .
C29 H29 0.9500 .
C30 C31 1.405(4) .
C30 H30 0.9500 .
C31 C33 1.402(5) .
C31 C32 1.458(5) .
C32 C32 1.330(7) 2_466
C32 H32 0.9500 .
C33 C34 1.370(5) .
C33 H33 0.9500 .
C34 H34 0.9500 .
N35 C41 1.335(5) .
N35 C36 1.348(4) .
C36 C37 1.380(5) .
C36 H36 0.9500 .
C37 C38 1.393(5) .
C37 H37 0.9500 .
C38 C40 1.385(5) .
C38 C39 1.464(5) .
C39 C39 1.327(7) 2_557
C39 H39 0.9500 .
C40 C41 1.384(5) .
C40 H40 0.9500 .
C41 H41 0.9500 .
C42 N43 1.442(5) .
C42 H42A 0.9800 .
C42 H42B 0.9800 .
C42 H42C 0.9800 .
N43 C45 1.335(5) .
N43 C44 1.477(5) .
C44 H44A 0.9800 .
C44 H44B 0.9800 .
C44 H44C 0.9800 .
C45 O47 1.249(4) .
C45 C46 1.509(6) .
C46 H46A 0.9800 .
C46 H46B 0.9800 .
C46 H46C 0.9800 .

loop_
_geom_hbond_atom_site_label_D
_geom_hbond_atom_site_label_H
_geom_hbond_atom_site_label_A
_geom_hbond_distance_DH
_geom_hbond_distance_HA
_geom_hbond_distance_DA
_geom_hbond_angle_DHA
_geom_hbond_site_symmetry_A
N8 H8 O47 0.82(4) 2.04(4) 2.850(4) 166(4) 1_655
O21 H21 O4 0.82 1.78 2.591(3) 171 1_565

loop_
_platon_squeeze_void_nr
_platon_squeeze_void_average_x
_platon_squeeze_void_average_y
_platon_squeeze_void_average_z
_platon_squeeze_void_volume
_platon_squeeze_void_count_electrons
_platon_squeeze_void_content
1 0.500 0.266 1.000 331 95 ' '
